data_9008015
loop_
_publ_author_name
'Chrobak, L.'

_publ_section_title
;Quantitative spectrometric studies of ammonium and of potassium cupric
 chloride dihydrate (NH4)2CuCl4*2H2O and K2CuCl4*2H2O Locality: synthetic
;
_journal_name_full 'Zeitschrift fur Kristallographie'
_journal_page_first 35
_journal_page_last 47
_journal_volume 88
_journal_year 1934
_chemical_formula_sum 'Cl4 Cu H4 K2 O2'
_chemical_name_mineral Mitscherlichite
_space_group_IT_number 136
_symmetry_space_group_name_Hall '-P 4n 2n'
_symmetry_space_group_name_H-M 'P 42/m n m'
_cell_angle_alpha 90
_cell_angle_beta 90
_cell_angle_gamma 90
_cell_formula_units_Z 2
_cell_length_a 7.45
_cell_length_b 7.45
_cell_length_c 7.88
_cell_volume 437.360
_exptl_crystal_density_diffrn 2.427
_cod_duplicate_entry 1011294
_cod_original_formula_sum 'Cu K2 O2 Cl4 H4'
_cod_database_code 9008015

loop_
_symmetry_equiv_pos_as_xyz
x,y,z
-y,-x,z
y,x,-z
1/2+y,1/2-x,1/2-z
1/2-y,1/2+x,1/2+z
1/2+x,1/2-y,1/2+z
1/2-x,1/2+y,1/2-z
x,y,-z
-x,-y,z
y,x,z
-y,-x,-z
1/2-y,1/2+x,1/2-z
1/2+y,1/2-x,1/2+z
1/2-x,1/2+y,1/2+z
1/2+x,1/2-y,1/2-z
-x,-y,-z

loop_
_atom_site_label
_atom_site_fract_x
_atom_site_fract_y
_atom_site_fract_z
Cu 0.00000 0.00000 0.00000
K 0.00000 0.50000 0.25000
O 0.00000 0.00000 0.24800
Cl1 0.22000 0.22000 0.00000
Cl2 0.22000 0.22000 0.50000
H 0.07600 0.07600 0.32200

loop_
_cod_related_entry_id
_cod_related_entry_database
_cod_related_entry_code
1 AMCSD 0010516
